data_4068971
loop_
_publ_author_name
'Samantaray, Manoja K.'
'Shaikh, Mobin M.'
'Ghosh, Prasenjit'

_publ_section_title
;
 Rare [(NHC)2Ni-OH]-Type Terminal Nickel Hydroxo and [(NHC)2Ni]-Type
 Complexes ofN/O-Functionalized N-Heterocyclic Carbenes as Precatalysts
 for Highly Desirable Base-Free Michael Reactions in Air at Ambient
 Temperature
;
_journal_issue 7
_journal_name_full Organometallics
_journal_page_first 2267
_journal_paper_doi 10.1021/om801186f
_journal_volume 28
_journal_year 2009
_chemical_formula_sum 'C40 H61 N6 Ni O7'
_chemical_formula_weight 796.66
_chemical_name_systematic
;
 ?
;
_space_group_IT_number 14
_symmetry_cell_setting monoclinic
_symmetry_space_group_name_Hall '-P 2ybc'
_symmetry_space_group_name_H-M 'P 1 21/c 1'
_atom_sites_solution_hydrogens geom
_atom_sites_solution_primary direct
_atom_sites_solution_secondary difmap
_audit_creation_method SHELXL-97
_cell_angle_alpha 90.00
_cell_angle_beta 95.661(3)
_cell_angle_gamma 90.00
_cell_formula_units_Z 4
_cell_length_a 10.4293(3)
_cell_length_b 21.3739(6)
_cell_length_c 19.8728(7)
_cell_measurement_reflns_used 7346
_cell_measurement_temperature 150(2)
_cell_measurement_theta_max 32.5097
_cell_measurement_theta_min 2.9827
_cell_volume 4408.3(2)
_computing_cell_refinement 'CrysAlis RED, Oxford Diffraction Ltd.,'
_computing_data_collection 'CrysAlis CCD, Oxford Diffraction Ltd.,'
_computing_data_reduction 'CrysAlis RED, Oxford Diffraction Ltd.,'
_computing_molecular_graphics Ortep3
_computing_publication_material Shelx97
_computing_structure_refinement 'SHELXL-97 (Sheldrick, 1997)'
_computing_structure_solution 'SHELXS-97 (Sheldrick, 1997)'
_diffrn_ambient_temperature 120(2)
_diffrn_detector_area_resol_mean 15.9948
_diffrn_measured_fraction_theta_full 0.998
_diffrn_measured_fraction_theta_max 0.998
_diffrn_measurement_device_type 'OXFORD DIFFRACTION XCALIBUR-S'
_diffrn_measurement_method \w/q-scan
_diffrn_radiation_monochromator graphite
_diffrn_radiation_source 'Enhance (Mo) X-ray Source'
_diffrn_radiation_type MoK\a
_diffrn_radiation_wavelength 0.71073
_diffrn_reflns_av_R_equivalents 0.0544
_diffrn_reflns_av_sigmaI/netI 0.0791
_diffrn_reflns_limit_h_max 12
_diffrn_reflns_limit_h_min -12
_diffrn_reflns_limit_k_max 25
_diffrn_reflns_limit_k_min -25
_diffrn_reflns_limit_l_max 23
_diffrn_reflns_limit_l_min -23
_diffrn_reflns_number 26623
_diffrn_reflns_theta_full 25.00
_diffrn_reflns_theta_max 25.00
_diffrn_reflns_theta_min 2.99
_exptl_absorpt_coefficient_mu 0.491
_exptl_absorpt_correction_T_max 0.8508
_exptl_absorpt_correction_T_min 0.8203
_exptl_absorpt_correction_type multi-scan
_exptl_absorpt_process_details
;
CrysAlis RED, Oxford Diffraction Ltd.,
Version 1.171.31.7 (release 18-10-2006 CrysAlis171 .NET)
(compiled Oct 18 2006,16:28:17)
Empirical absorption correction using spherical harmonics,
 implemented in SCALE3 ABSPACK scaling algorithm.
;
_exptl_crystal_colour yellow
_exptl_crystal_density_diffrn 1.200
_exptl_crystal_density_method 'not measured'
_exptl_crystal_description block
_exptl_crystal_F_000 1708
_exptl_crystal_size_max 0.42
_exptl_crystal_size_mid 0.38
_exptl_crystal_size_min 0.34
_refine_diff_density_max 1.514
_refine_diff_density_min -0.484
_refine_diff_density_rms 0.081
_refine_ls_extinction_method none
_refine_ls_goodness_of_fit_ref 1.070
_refine_ls_hydrogen_treatment mixed
_refine_ls_matrix_type full
_refine_ls_number_parameters 511
_refine_ls_number_reflns 7748
_refine_ls_number_restraints 0
_refine_ls_restrained_S_all 1.070
_refine_ls_R_factor_all 0.1014
_refine_ls_R_factor_gt 0.0637
_refine_ls_shift/su_max 0.001
_refine_ls_shift/su_mean 0.000
_refine_ls_structure_factor_coef Fsqd
_refine_ls_weighting_details 'calc w=1/[\s^2^(Fo^2^)+(0.0934P)^2^+4.0239P] where P=(Fo^2^+2Fc^2^)/3'
_refine_ls_weighting_scheme calc
_refine_ls_wR_factor_gt 0.1826
_refine_ls_wR_factor_ref 0.1944
_reflns_number_gt 4753
_reflns_number_total 7748
_reflns_threshold_expression >2sigma(I)
_cod_data_source_file om801186f_si_003.cif
_cod_data_source_block pg136
_cod_depositor_comments
;
The following automatic conversions were performed:

'_symmetry_cell_setting' value 'Monoclinic' changed to 'monoclinic'
according to /home/saulius/struct/CIF-dictionaries/cif_core.dic
dictionary named 'cif_core.dic' version 2.4.2 from 2011-04-26.

Automatic conversion script
Id: cif_fix_values 1715 2011-07-08 13:25:40Z adriana 
;
_cod_original_sg_symbol_H-M 'P 21/c'
_cod_database_code 4068971

loop_
_symmetry_equiv_pos_as_xyz
'x, y, z'
'-x, y+1/2, -z+1/2'
'-x, -y, -z'
'x, -y-1/2, z-1/2'

loop_
_atom_site_label
_atom_site_type_symbol
_atom_site_fract_x
_atom_site_fract_y
_atom_site_fract_z
_atom_site_U_iso_or_equiv
_atom_site_adp_type
_atom_site_occupancy
_atom_site_symmetry_multiplicity
_atom_site_calc_flag
_atom_site_refinement_flags
Ni1 Ni 0.50783(5) 0.34792(3) 0.74641(3) 0.0254(2) Uani 1 1 d .
O3 O 0.6703(3) 0.34313(18) 0.79665(19) 0.0326(9) Uani 1 1 d .
O1 O 0.6212(3) 0.19800(16) 0.96694(16) 0.0389(9) Uani 1 1 d .
O2 O 0.4974(3) 0.52407(15) 0.66442(16) 0.0380(9) Uani 1 1 d .
N1 N 0.5005(3) 0.21865(17) 0.70156(19) 0.0279(9) Uani 1 1 d .
N2 N 0.4942(3) 0.22661(17) 0.80866(19) 0.0254(9) Uani 1 1 d .
N3 N 0.7274(4) 0.26158(18) 0.89924(19) 0.0302(9) Uani 1 1 d .
H3 H 0.7179 0.2916 0.8689 0.036 Uiso 1 1 calc R
N4 N 0.2259(3) 0.32752(17) 0.70913(19) 0.0305(9) Uani 1 1 d .
N5 N 0.3216(4) 0.38685(17) 0.64343(19) 0.0289(9) Uani 1 1 d .
N6 N 0.5219(3) 0.43698(16) 0.73383(18) 0.0249(9) Uani 1 1 d .
C1 C 0.5007(4) 0.2599(2) 0.7522(2) 0.0261(10) Uani 1 1 d .
C2 C 0.4923(4) 0.1577(2) 0.7268(3) 0.0328(11) Uani 1 1 d .
H2 H 0.4903 0.1201 0.7012 0.039 Uiso 1 1 calc R
C3 C 0.4878(4) 0.1624(2) 0.7937(2) 0.0304(11) Uani 1 1 d .
H3 H 0.4815 0.1291 0.8248 0.036 Uiso 1 1 calc R
C4 C 0.5131(5) 0.2337(2) 0.6307(2) 0.0360(12) Uani 1 1 d .
H4 H 0.5365 0.2789 0.6284 0.043 Uiso 1 1 calc R
C5 C 0.6222(5) 0.1960(3) 0.6051(3) 0.0484(14) Uani 1 1 d .
H5A H 0.7017 0.2034 0.6346 0.073 Uiso 1 1 calc R
H5B H 0.6344 0.2090 0.5589 0.073 Uiso 1 1 calc R
H5C H 0.6006 0.1514 0.6055 0.073 Uiso 1 1 calc R
C6 C 0.3868(6) 0.2245(3) 0.5875(3) 0.0505(15) Uani 1 1 d .
H6A H 0.3551 0.1819 0.5938 0.076 Uiso 1 1 calc R
H6B H 0.4000 0.2308 0.5398 0.076 Uiso 1 1 calc R
H6C H 0.3234 0.2547 0.6008 0.076 Uiso 1 1 calc R
C7 C 0.4965(4) 0.2510(2) 0.8765(2) 0.0317(11) Uani 1 1 d .
H7A H 0.4230 0.2335 0.8983 0.038 Uiso 1 1 calc R
H7B H 0.4864 0.2970 0.8746 0.038 Uiso 1 1 calc R
C8 C 0.6229(5) 0.2345(2) 0.9192(2) 0.0286(11) Uani 1 1 d .
C9 C 0.8555(4) 0.2435(2) 0.9255(2) 0.0305(11) Uani 1 1 d .
C10 C 0.9020(5) 0.1848(2) 0.9072(2) 0.0349(12) Uani 1 1 d .
C11 C 0.8220(5) 0.1400(2) 0.8619(3) 0.0376(13) Uani 1 1 d .
H11 H 0.7296 0.1498 0.8665 0.045 Uiso 1 1 calc R
C12 C 0.8432(5) 0.1504(3) 0.7884(3) 0.0497(14) Uani 1 1 d .
H12A H 0.8300 0.1947 0.7770 0.075 Uiso 1 1 calc R
H12B H 0.7818 0.1249 0.7595 0.075 Uiso 1 1 calc R
H12C H 0.9313 0.1382 0.7810 0.075 Uiso 1 1 calc R
C13 C 0.8424(6) 0.0715(2) 0.8810(3) 0.0497(15) Uani 1 1 d .
H13A H 0.7792 0.0457 0.8538 0.075 Uiso 1 1 calc R
H13B H 0.8316 0.0660 0.9290 0.075 Uiso 1 1 calc R
H13C H 0.9296 0.0588 0.8724 0.075 Uiso 1 1 calc R
C14 C 1.0296(5) 0.1706(3) 0.9308(3) 0.0425(13) Uani 1 1 d .
H14 H 1.0645 0.1316 0.9187 0.051 Uiso 1 1 calc R
C15 C 1.1059(5) 0.2107(3) 0.9705(3) 0.0483(14) Uani 1 1 d .
H15 H 1.1923 0.1995 0.9853 0.058 Uiso 1 1 calc R
C16 C 1.0567(5) 0.2681(2) 0.9892(3) 0.0421(13) Uani 1 1 d .
H16 H 1.1099 0.2957 1.0171 0.051 Uiso 1 1 calc R
C17 C 0.9307(5) 0.2855(2) 0.9676(2) 0.0373(12) Uani 1 1 d .
C18 C 0.8790(5) 0.3487(2) 0.9872(3) 0.0411(13) Uani 1 1 d .
H18 H 0.7829 0.3457 0.9833 0.049 Uiso 1 1 calc R
C19 C 0.9238(6) 0.3675(3) 1.0601(3) 0.0645(19) Uani 1 1 d .
H19A H 0.9118 0.3323 1.0904 0.097 Uiso 1 1 calc R
H19B H 0.8731 0.4033 1.0732 0.097 Uiso 1 1 calc R
H19C H 1.0152 0.3790 1.0634 0.097 Uiso 1 1 calc R
C20 C 0.9146(6) 0.3987(3) 0.9379(3) 0.0632(18) Uani 1 1 d .
H20A H 1.0076 0.4065 0.9445 0.095 Uiso 1 1 calc R
H20B H 0.8682 0.4375 0.9459 0.095 Uiso 1 1 calc R
H20C H 0.8908 0.3845 0.8914 0.095 Uiso 1 1 calc R
C21 C 0.3427(4) 0.35163(19) 0.6993(2) 0.0238(10) Uani 1 1 d .
C22 C 0.1328(5) 0.3480(2) 0.6592(2) 0.0362(12) Uani 1 1 d .
H22 H 0.0438 0.3375 0.6550 0.043 Uiso 1 1 calc R
C23 C 0.1922(5) 0.3850(2) 0.6182(3) 0.0357(12) Uani 1 1 d .
H23 H 0.1537 0.4060 0.5793 0.043 Uiso 1 1 calc R
C24 C 0.1979(4) 0.2876(2) 0.7669(3) 0.0362(12) Uani 1 1 d .
H24 H 0.2793 0.2831 0.7976 0.043 Uiso 1 1 calc R
C25 C 0.1560(6) 0.2231(2) 0.7427(3) 0.0559(16) Uani 1 1 d .
H25A H 0.0746 0.2261 0.7137 0.084 Uiso 1 1 calc R
H25B H 0.1440 0.1965 0.7818 0.084 Uiso 1 1 calc R
H25C H 0.2222 0.2048 0.7170 0.084 Uiso 1 1 calc R
C26 C 0.0979(5) 0.3184(3) 0.8067(3) 0.0433(13) Uani 1 1 d .
H26A H 0.1229 0.3619 0.8167 0.065 Uiso 1 1 calc R
H26B H 0.0925 0.2956 0.8491 0.065 Uiso 1 1 calc R
H26C H 0.0138 0.3176 0.7799 0.065 Uiso 1 1 calc R
C27 C 0.4219(5) 0.4256(2) 0.6188(2) 0.0327(11) Uani 1 1 d .
H27A H 0.3842 0.4520 0.5810 0.039 Uiso 1 1 calc R
H27B H 0.4884 0.3985 0.6015 0.039 Uiso 1 1 calc R
C28 C 0.4843(4) 0.4674(2) 0.6759(2) 0.0301(11) Uani 1 1 d .
C29 C 0.5806(4) 0.47600(19) 0.7877(2) 0.0243(10) Uani 1 1 d .
C30 C 0.5162(5) 0.4838(2) 0.8456(2) 0.0302(11) Uani 1 1 d .
C31 C 0.3831(5) 0.4556(2) 0.8489(2) 0.0353(12) Uani 1 1 d .
H31 H 0.3814 0.4152 0.8236 0.042 Uiso 1 1 calc R
C32 C 0.2806(5) 0.4976(3) 0.8123(3) 0.0552(16) Uani 1 1 d .
H32A H 0.2781 0.5376 0.8362 0.083 Uiso 1 1 calc R
H32B H 0.1963 0.4772 0.8112 0.083 Uiso 1 1 calc R
H32C H 0.3015 0.5051 0.7660 0.083 Uiso 1 1 calc R
C33 C 0.3521(6) 0.4406(3) 0.9199(3) 0.0585(17) Uani 1 1 d .
H33A H 0.4229 0.4164 0.9433 0.088 Uiso 1 1 calc R
H33B H 0.2725 0.4160 0.9178 0.088 Uiso 1 1 calc R
H33C H 0.3407 0.4796 0.9445 0.088 Uiso 1 1 calc R
C34 C 0.5744(5) 0.5189(2) 0.8988(2) 0.0372(12) Uani 1 1 d .
H34 H 0.5308 0.5251 0.9381 0.045 Uiso 1 1 calc R
C35 C 0.6952(5) 0.5451(2) 0.8956(3) 0.0397(13) Uani 1 1 d .
H35 H 0.7342 0.5687 0.9326 0.048 Uiso 1 1 calc R
C36 C 0.7581(5) 0.5370(2) 0.8393(3) 0.0379(12) Uani 1 1 d .
H36 H 0.8402 0.5558 0.8372 0.046 Uiso 1 1 calc R
C37 C 0.7037(4) 0.5012(2) 0.7841(2) 0.0293(11) Uani 1 1 d .
C38 C 0.7798(5) 0.4918(2) 0.7238(3) 0.0359(12) Uani 1 1 d .
H38 H 0.7290 0.4632 0.6913 0.043 Uiso 1 1 calc R
C39 C 0.9108(5) 0.4599(3) 0.7454(3) 0.0536(15) Uani 1 1 d .
H39A H 0.9669 0.4892 0.7724 0.080 Uiso 1 1 calc R
H39B H 0.9517 0.4477 0.7050 0.080 Uiso 1 1 calc R
H39C H 0.8967 0.4226 0.7724 0.080 Uiso 1 1 calc R
C40 C 0.8020(5) 0.5524(2) 0.6871(3) 0.0478(14) Uani 1 1 d .
H40A H 0.7198 0.5745 0.6774 0.072 Uiso 1 1 calc R
H40B H 0.8384 0.5432 0.6445 0.072 Uiso 1 1 calc R
H40C H 0.8620 0.5788 0.7155 0.072 Uiso 1 1 calc R
O111 O 0.8234(4) 0.2995(2) 0.6961(3) 0.0587(12) Uani 1 1 d .
O222 O 0.4963(5) 0.5772(2) 0.5435(2) 0.0802(15) Uani 1 1 d .
O444 O 0.7801(7) 0.3670(3) 0.5737(2) 0.111(2) Uani 1 1 d .
O333 O 0.6978(7) 0.4872(3) 0.5326(3) 0.114(2) Uani 1 1 d .
H333 H 0.636(4) 0.5183(19) 0.5517(19) 0.012(10) Uiso 1 1 d .
H102 H 0.689(6) 0.372(3) 0.810(3) 0.05(2) Uiso 1 1 d .
H222 H 0.803(6) 0.317(3) 0.667(3) 0.04(2) Uiso 1 1 d .

loop_
_atom_site_aniso_label
_atom_site_aniso_U_11
_atom_site_aniso_U_22
_atom_site_aniso_U_33
_atom_site_aniso_U_23
_atom_site_aniso_U_13
_atom_site_aniso_U_12
Ni1 0.0207(3) 0.0176(3) 0.0374(4) 0.0022(3) 0.0007(2) 0.0001(3)
O3 0.0258(19) 0.021(2) 0.049(2) 0.0061(18) -0.0047(15) -0.0037(16)
O1 0.040(2) 0.039(2) 0.0378(19) 0.0089(17) 0.0039(16) -0.0004(17)
O2 0.051(2) 0.0191(18) 0.043(2) 0.0064(15) -0.0003(17) -0.0054(16)
N1 0.023(2) 0.023(2) 0.037(2) 0.0021(18) -0.0008(18) 0.0048(17)
N2 0.019(2) 0.019(2) 0.038(2) 0.0024(17) 0.0009(17) -0.0005(16)
N3 0.025(2) 0.025(2) 0.040(2) 0.0051(18) 0.0014(18) -0.0007(18)
N4 0.019(2) 0.027(2) 0.044(2) 0.0030(18) 0.0023(18) 0.0032(17)
N5 0.028(2) 0.024(2) 0.034(2) 0.0022(18) 0.0016(18) 0.0017(17)
N6 0.023(2) 0.018(2) 0.033(2) 0.0041(17) -0.0017(16) 0.0061(16)
C1 0.019(2) 0.025(2) 0.034(2) 0.001(2) -0.0023(19) 0.000(2)
C2 0.027(3) 0.021(3) 0.048(3) -0.004(2) -0.003(2) -0.001(2)
C3 0.025(3) 0.017(2) 0.049(3) 0.007(2) -0.002(2) -0.003(2)
C4 0.041(3) 0.028(3) 0.039(3) -0.001(2) 0.003(2) 0.001(2)
C5 0.048(4) 0.052(4) 0.046(3) 0.000(3) 0.011(3) 0.014(3)
C6 0.056(4) 0.051(4) 0.042(3) -0.003(3) -0.005(3) 0.012(3)
C7 0.026(3) 0.029(3) 0.041(3) 0.005(2) 0.008(2) 0.005(2)
C8 0.033(3) 0.020(2) 0.033(3) -0.004(2) 0.003(2) 0.004(2)
C9 0.023(2) 0.031(3) 0.037(3) 0.006(2) -0.003(2) 0.000(2)
C10 0.029(3) 0.029(3) 0.046(3) 0.003(2) -0.001(2) 0.000(2)
C11 0.021(3) 0.035(3) 0.057(3) -0.007(2) 0.004(2) 0.001(2)
C12 0.047(3) 0.041(3) 0.059(4) -0.003(3) -0.004(3) -0.009(3)
C13 0.047(3) 0.034(3) 0.068(4) 0.003(3) 0.008(3) -0.001(3)
C14 0.032(3) 0.034(3) 0.060(3) 0.005(3) -0.005(3) 0.006(2)
C15 0.029(3) 0.057(4) 0.056(3) 0.008(3) -0.011(3) 0.000(3)
C16 0.035(3) 0.037(3) 0.051(3) -0.003(3) -0.008(3) -0.011(3)
C17 0.036(3) 0.035(3) 0.040(3) 0.005(2) 0.003(2) 0.002(2)
C18 0.034(3) 0.038(3) 0.051(3) -0.008(3) 0.002(2) -0.003(3)
C19 0.051(4) 0.081(5) 0.062(4) -0.027(4) 0.009(3) -0.010(3)
C20 0.067(4) 0.036(3) 0.088(5) 0.004(3) 0.013(4) 0.010(3)
C21 0.028(2) 0.015(2) 0.029(2) -0.001(2) 0.004(2) 0.004(2)
C22 0.023(3) 0.032(3) 0.051(3) -0.002(3) -0.005(2) 0.001(2)
C23 0.037(3) 0.027(3) 0.041(3) 0.000(2) -0.006(2) 0.006(2)
C24 0.017(2) 0.032(3) 0.060(3) 0.011(2) 0.003(2) -0.001(2)
C25 0.050(4) 0.026(3) 0.097(5) 0.003(3) 0.028(3) -0.009(3)
C26 0.038(3) 0.041(3) 0.052(3) 0.008(3) 0.008(3) 0.002(3)
C27 0.042(3) 0.025(3) 0.032(3) 0.003(2) 0.006(2) -0.001(2)
C28 0.022(2) 0.030(3) 0.039(3) 0.002(2) 0.010(2) 0.000(2)
C29 0.026(2) 0.009(2) 0.036(3) 0.0009(19) -0.005(2) 0.0003(19)
C30 0.034(3) 0.020(3) 0.035(3) 0.001(2) -0.002(2) 0.001(2)
C31 0.031(3) 0.038(3) 0.037(3) -0.006(2) 0.005(2) -0.007(2)
C32 0.035(3) 0.056(4) 0.074(4) 0.000(3) 0.001(3) 0.001(3)
C33 0.055(4) 0.067(4) 0.055(4) -0.003(3) 0.014(3) -0.025(3)
C34 0.042(3) 0.031(3) 0.038(3) 0.002(2) 0.000(2) 0.000(2)
C35 0.049(3) 0.027(3) 0.041(3) -0.006(2) -0.009(3) -0.001(3)
C36 0.028(3) 0.023(3) 0.061(3) 0.003(2) -0.005(3) -0.004(2)
C37 0.026(3) 0.017(2) 0.043(3) 0.003(2) -0.001(2) 0.004(2)
C38 0.025(3) 0.026(3) 0.057(3) 0.002(2) 0.009(2) -0.002(2)
C39 0.037(3) 0.050(4) 0.075(4) 0.006(3) 0.010(3) 0.012(3)
C40 0.036(3) 0.036(3) 0.074(4) 0.008(3) 0.018(3) 0.001(3)
O111 0.046(3) 0.060(3) 0.068(3) 0.007(3) 0.001(2) 0.006(2)
O222 0.117(4) 0.066(3) 0.060(3) 0.003(2) 0.021(3) 0.020(3)
O444 0.179(6) 0.081(4) 0.066(3) -0.005(3) -0.029(4) -0.004(4)
O333 0.148(6) 0.095(4) 0.098(4) -0.010(3) 0.005(4) 0.026(4)

loop_
_atom_type_symbol
_atom_type_description
_atom_type_scat_dispersion_real
_atom_type_scat_dispersion_imag
_atom_type_scat_source
C C 0.0033 0.0016 'International Tables Vol C Tables 4.2.6.8 and 6.1.1.4'
H H 0.0000 0.0000 'International Tables Vol C Tables 4.2.6.8 and 6.1.1.4'
N N 0.0061 0.0033 'International Tables Vol C Tables 4.2.6.8 and 6.1.1.4'
O O 0.0106 0.0060 'International Tables Vol C Tables 4.2.6.8 and 6.1.1.4'
Ni Ni 0.3393 1.1124 'International Tables Vol C Tables 4.2.6.8 and 6.1.1.4'

loop_
_geom_angle_atom_site_label_1
_geom_angle_atom_site_label_2
_geom_angle_atom_site_label_3
_geom_angle
C21 Ni1 O3 177.75(17)
C21 Ni1 C1 91.88(19)
O3 Ni1 C1 87.27(18)
C21 Ni1 N6 88.36(17)
O3 Ni1 N6 92.66(16)
C1 Ni1 N6 175.35(18)
Ni1 O3 H102 111(6)
C1 N1 C2 109.8(4)
C1 N1 C4 125.9(4)
C2 N1 C4 124.2(4)
C1 N2 C3 110.4(4)
C1 N2 C7 126.5(4)
C3 N2 C7 123.1(4)
C8 N3 C9 122.3(4)
C8 N3 H3 118.9
C9 N3 H3 118.9
C21 N4 C22 110.7(4)
C21 N4 C24 125.4(4)
C22 N4 C24 123.8(4)
C21 N5 C23 110.8(4)
C21 N5 C27 122.2(4)
C23 N5 C27 126.7(4)
C28 N6 C29 114.9(4)
C28 N6 Ni1 124.6(3)
C29 N6 Ni1 120.4(3)
N2 C1 N1 106.5(4)
N2 C1 Ni1 126.1(3)
N1 C1 Ni1 127.5(3)
C3 C2 N1 107.1(4)
C3 C2 H2 126.4
N1 C2 H2 126.4
C2 C3 N2 106.1(4)
C2 C3 H3 126.9
N2 C3 H3 126.9
N1 C4 C6 111.3(4)
N1 C4 C5 110.3(4)
C6 C4 C5 112.3(4)
N1 C4 H4 107.6
C6 C4 H4 107.6
C5 C4 H4 107.6
C4 C5 H5A 109.5
C4 C5 H5B 109.5
H5A C5 H5B 109.5
C4 C5 H5C 109.5
H5A C5 H5C 109.5
H5B C5 H5C 109.5
C4 C6 H6A 109.5
C4 C6 H6B 109.5
H6A C6 H6B 109.5
C4 C6 H6C 109.5
H6A C6 H6C 109.5
H6B C6 H6C 109.5
N2 C7 C8 111.5(4)
N2 C7 H7A 109.3
C8 C7 H7A 109.3
N2 C7 H7B 109.3
C8 C7 H7B 109.3
H7A C7 H7B 108.0
O1 C8 N3 125.5(4)
O1 C8 C7 119.6(4)
N3 C8 C7 114.8(4)
C10 C9 C17 122.4(4)
C10 C9 N3 118.6(4)
C17 C9 N3 119.0(4)
C14 C10 C9 116.7(5)
C14 C10 C11 120.9(5)
C9 C10 C11 122.4(4)
C10 C11 C12 111.0(4)
C10 C11 C13 114.0(4)
C12 C11 C13 110.6(4)
C10 C11 H11 107.0
C12 C11 H11 107.0
C13 C11 H11 107.0
C11 C12 H12A 109.5
C11 C12 H12B 109.5
H12A C12 H12B 109.5
C11 C12 H12C 109.5
H12A C12 H12C 109.5
H12B C12 H12C 109.5
C11 C13 H13A 109.5
C11 C13 H13B 109.5
H13A C13 H13B 109.5
C11 C13 H13C 109.5
H13A C13 H13C 109.5
H13B C13 H13C 109.5
C15 C14 C10 122.5(5)
C15 C14 H14 118.8
C10 C14 H14 118.8
C14 C15 C16 119.9(5)
C14 C15 H15 120.1
C16 C15 H15 120.1
C17 C16 C15 120.9(5)
C17 C16 H16 119.5
C15 C16 H16 119.5
C16 C17 C9 117.7(5)
C16 C17 C18 120.5(5)
C9 C17 C18 121.8(5)
C20 C18 C17 110.1(4)
C20 C18 C19 110.8(5)
C17 C18 C19 113.1(5)
C20 C18 H18 107.5
C17 C18 H18 107.5
C19 C18 H18 107.5
C18 C19 H19A 109.5
C18 C19 H19B 109.5
H19A C19 H19B 109.5
C18 C19 H19C 109.5
H19A C19 H19C 109.5
H19B C19 H19C 109.5
C18 C20 H20A 109.5
C18 C20 H20B 109.5
H20A C20 H20B 109.5
C18 C20 H20C 109.5
H20A C20 H20C 109.5
H20B C20 H20C 109.5
N5 C21 N4 104.8(4)
N5 C21 Ni1 120.3(3)
N4 C21 Ni1 134.9(3)
C23 C22 N4 106.8(4)
C23 C22 H22 126.6
N4 C22 H22 126.6
C22 C23 N5 106.9(4)
C22 C23 H23 126.6
N5 C23 H23 126.6
N4 C24 C25 110.7(4)
N4 C24 C26 110.6(4)
C25 C24 C26 111.6(4)
N4 C24 H24 107.9
C25 C24 H24 107.9
C26 C24 H24 107.9
C24 C25 H25A 109.5
C24 C25 H25B 109.5
H25A C25 H25B 109.5
C24 C25 H25C 109.5
H25A C25 H25C 109.5
H25B C25 H25C 109.5
C24 C26 H26A 109.5
C24 C26 H26B 109.5
H26A C26 H26B 109.5
C24 C26 H26C 109.5
H26A C26 H26C 109.5
H26B C26 H26C 109.5
N5 C27 C28 110.4(4)
N5 C27 H27A 109.6
C28 C27 H27A 109.6
N5 C27 H27B 109.6
C28 C27 H27B 109.6
H27A C27 H27B 108.1
O2 C28 N6 126.9(4)
O2 C28 C27 118.5(4)
N6 C28 C27 114.6(4)
C37 C29 C30 120.8(4)
C37 C29 N6 120.6(4)
C30 C29 N6 118.4(4)
C34 C30 C29 118.9(4)
C34 C30 C31 120.9(4)
C29 C30 C31 120.2(4)
C33 C31 C30 113.9(4)
C33 C31 C32 111.5(5)
C30 C31 C32 110.2(4)
C33 C31 H31 107.0
C30 C31 H31 107.0
C32 C31 H31 107.0
C31 C32 H32A 109.5
C31 C32 H32B 109.5
H32A C32 H32B 109.5
C31 C32 H32C 109.5
H32A C32 H32C 109.5
H32B C32 H32C 109.5
C31 C33 H33A 109.5
C31 C33 H33B 109.5
H33A C33 H33B 109.5
C31 C33 H33C 109.5
H33A C33 H33C 109.5
H33B C33 H33C 109.5
C35 C34 C30 121.0(5)
C35 C34 H34 119.5
C30 C34 H34 119.5
C36 C35 C34 120.0(5)
C36 C35 H35 120.0
C34 C35 H35 120.0
C35 C36 C37 121.2(5)
C35 C36 H36 119.4
C37 C36 H36 119.4
C29 C37 C36 118.0(4)
C29 C37 C38 122.9(4)
C36 C37 C38 119.1(4)
C37 C38 C40 112.5(4)
C37 C38 C39 110.8(4)
C40 C38 C39 109.7(4)
C37 C38 H38 107.9
C40 C38 H38 107.9
C39 C38 H38 107.9
C38 C39 H39A 109.5
C38 C39 H39B 109.5
H39A C39 H39B 109.5
C38 C39 H39C 109.5
H39A C39 H39C 109.5
H39B C39 H39C 109.5
C38 C40 H40A 109.5
C38 C40 H40B 109.5
H40A C40 H40B 109.5
C38 C40 H40C 109.5
H40A C40 H40C 109.5
H40B C40 H40C 109.5

loop_
_geom_bond_atom_site_label_1
_geom_bond_atom_site_label_2
_geom_bond_distance
Ni1 C21 1.879(5)
Ni1 O3 1.883(4)
Ni1 C1 1.886(4)
Ni1 N6 1.927(4)
O3 H102 0.68(6)
O1 C8 1.230(5)
O2 C28 1.243(5)
N1 C1 1.339(6)
N1 C2 1.402(6)
N1 C4 1.463(6)
N2 C1 1.336(6)
N2 C3 1.404(6)
N2 C7 1.444(6)
N3 C8 1.329(6)
N3 C9 1.438(6)
N3 H3 0.8800
N4 C21 1.354(6)
N4 C22 1.390(6)
N4 C24 1.482(6)
N5 C21 1.342(5)
N5 C23 1.393(6)
N5 C27 1.456(6)
N6 C28 1.346(6)
N6 C29 1.444(5)
C2 C3 1.340(7)
C2 H2 0.9500
C3 H3 0.9500
C4 C6 1.513(7)
C4 C5 1.521(7)
C4 H4 1.0000
C5 H5A 0.9800
C5 H5B 0.9800
C5 H5C 0.9800
C6 H6A 0.9800
C6 H6B 0.9800
C6 H6C 0.9800
C7 C8 1.537(6)
C7 H7A 0.9900
C7 H7B 0.9900
C9 C10 1.405(7)
C9 C17 1.413(7)
C10 C14 1.400(7)
C10 C11 1.510(7)
C11 C12 1.515(7)
C11 C13 1.521(7)
C11 H11 1.0000
C12 H12A 0.9800
C12 H12B 0.9800
C12 H12C 0.9800
C13 H13A 0.9800
C13 H13B 0.9800
C13 H13C 0.9800
C14 C15 1.366(7)
C14 H14 0.9500
C15 C16 1.395(8)
C15 H15 0.9500
C16 C17 1.392(7)
C16 H16 0.9500
C17 C18 1.519(7)
C18 C20 1.522(8)
C18 C19 1.531(7)
C18 H18 1.0000
C19 H19A 0.9800
C19 H19B 0.9800
C19 H19C 0.9800
C20 H20A 0.9800
C20 H20B 0.9800
C20 H20C 0.9800
C22 C23 1.331(7)
C22 H22 0.9500
C23 H23 0.9500
C24 C25 1.511(7)
C24 C26 1.520(7)
C24 H24 1.0000
C25 H25A 0.9800
C25 H25B 0.9800
C25 H25C 0.9800
C26 H26A 0.9800
C26 H26B 0.9800
C26 H26C 0.9800
C27 C28 1.538(7)
C27 H27A 0.9900
C27 H27B 0.9900
C29 C37 1.400(6)
C29 C30 1.399(6)
C30 C34 1.387(7)
C30 C31 1.521(7)
C31 C33 1.512(7)
C31 C32 1.525(7)
C31 H31 1.0000
C32 H32A 0.9800
C32 H32B 0.9800
C32 H32C 0.9800
C33 H33A 0.9800
C33 H33B 0.9800
C33 H33C 0.9800
C34 C35 1.386(7)
C34 H34 0.9500
C35 C36 1.363(7)
C35 H35 0.9500
C36 C37 1.410(7)
C36 H36 0.9500
C37 C38 1.515(7)
C38 C40 1.517(7)
C38 C39 1.550(7)
C38 H38 1.0000
C39 H39A 0.9800
C39 H39B 0.9800
C39 H39C 0.9800
C40 H40A 0.9800
C40 H40B 0.9800
C40 H40C 0.9800
O111 H222 0.70(5)
O333 H333 1.03(4)

loop_
_geom_torsion_atom_site_label_1
_geom_torsion_atom_site_label_2
_geom_torsion_atom_site_label_3
_geom_torsion_atom_site_label_4
_geom_torsion
C21 Ni1 N6 C28 -42.6(4)
O3 Ni1 N6 C28 139.4(4)
C1 Ni1 N6 C28 50(2)
C21 Ni1 N6 C29 140.0(3)
O3 Ni1 N6 C29 -38.0(3)
C1 Ni1 N6 C29 -127(2)
C3 N2 C1 N1 -0.9(5)
C7 N2 C1 N1 177.7(4)
C3 N2 C1 Ni1 178.9(3)
C7 N2 C1 Ni1 -2.5(6)
C2 N1 C1 N2 0.7(5)
C4 N1 C1 N2 -176.6(4)
C2 N1 C1 Ni1 -179.1(3)
C4 N1 C1 Ni1 3.6(6)
C21 Ni1 C1 N2 -112.0(4)
O3 Ni1 C1 N2 65.9(4)
N6 Ni1 C1 N2 155.2(19)
C21 Ni1 C1 N1 67.8(4)
O3 Ni1 C1 N1 -114.3(4)
N6 Ni1 C1 N1 -25(2)
C1 N1 C2 C3 -0.2(5)
C4 N1 C2 C3 177.2(4)
N1 C2 C3 N2 -0.4(5)
C1 N2 C3 C2 0.8(5)
C7 N2 C3 C2 -177.8(4)
C1 N1 C4 C6 -108.2(5)
C2 N1 C4 C6 74.8(5)
C1 N1 C4 C5 126.4(5)
C2 N1 C4 C5 -50.5(6)
C1 N2 C7 C8 -110.0(5)
C3 N2 C7 C8 68.4(5)
C9 N3 C8 O1 9.8(7)
C9 N3 C8 C7 -169.0(4)
N2 C7 C8 O1 -112.5(5)
N2 C7 C8 N3 66.4(5)
C8 N3 C9 C10 70.2(6)
C8 N3 C9 C17 -111.0(5)
C17 C9 C10 C14 -2.3(7)
N3 C9 C10 C14 176.5(4)
C17 C9 C10 C11 -179.7(4)
N3 C9 C10 C11 -0.8(7)
C14 C10 C11 C12 -86.2(6)
C9 C10 C11 C12 91.0(6)
C14 C10 C11 C13 39.4(7)
C9 C10 C11 C13 -143.4(5)
C9 C10 C14 C15 1.0(8)
C11 C10 C14 C15 178.3(5)
C10 C14 C15 C16 0.4(8)
C14 C15 C16 C17 -0.5(8)
C15 C16 C17 C9 -0.8(8)
C15 C16 C17 C18 -178.8(5)
C10 C9 C17 C16 2.3(7)
N3 C9 C17 C16 -176.5(4)
C10 C9 C17 C18 -179.8(5)
N3 C9 C17 C18 1.4(7)
C16 C17 C18 C20 85.0(6)
C9 C17 C18 C20 -92.9(6)
C16 C17 C18 C19 -39.6(7)
C9 C17 C18 C19 142.6(5)
C23 N5 C21 N4 0.0(5)
C27 N5 C21 N4 174.6(4)
C23 N5 C21 Ni1 -177.5(3)
C27 N5 C21 Ni1 -3.0(6)
C22 N4 C21 N5 0.0(5)
C24 N4 C21 N5 -176.9(4)
C22 N4 C21 Ni1 177.0(4)
C24 N4 C21 Ni1 0.2(7)
O3 Ni1 C21 N5 159(4)
C1 Ni1 C21 N5 -133.1(4)
N6 Ni1 C21 N5 42.3(3)
O3 Ni1 C21 N4 -17(5)
C1 Ni1 C21 N4 50.3(5)
N6 Ni1 C21 N4 -134.4(5)
C21 N4 C22 C23 -0.1(5)
C24 N4 C22 C23 176.9(4)
N4 C22 C23 N5 0.1(5)
C21 N5 C23 C22 -0.1(5)
C27 N5 C23 C22 -174.3(4)
C21 N4 C24 C25 -115.9(5)
C22 N4 C24 C25 67.6(6)
C21 N4 C24 C26 119.9(5)
C22 N4 C24 C26 -56.6(6)
C21 N5 C27 C28 -51.6(6)
C23 N5 C27 C28 122.1(5)
C29 N6 C28 O2 1.4(7)
Ni1 N6 C28 O2 -176.1(4)
C29 N6 C28 C27 180.0(4)
Ni1 N6 C28 C27 2.4(5)
N5 C27 C28 O2 -131.4(4)
N5 C27 C28 N6 49.9(5)
C28 N6 C29 C37 -71.1(5)
Ni1 N6 C29 C37 106.5(4)
C28 N6 C29 C30 113.9(4)
Ni1 N6 C29 C30 -68.4(5)
C37 C29 C30 C34 2.3(7)
N6 C29 C30 C34 177.2(4)
C37 C29 C30 C31 -179.5(4)
N6 C29 C30 C31 -4.5(6)
C34 C30 C31 C33 -29.0(7)
C29 C30 C31 C33 152.8(5)
C34 C30 C31 C32 97.2(5)
C29 C30 C31 C32 -81.1(6)
C29 C30 C34 C35 -1.2(7)
C31 C30 C34 C35 -179.4(5)
C30 C34 C35 C36 0.6(7)
C34 C35 C36 C37 -1.2(7)
C30 C29 C37 C36 -2.8(6)
N6 C29 C37 C36 -177.6(4)
C30 C29 C37 C38 177.3(4)
N6 C29 C37 C38 2.5(6)
C35 C36 C37 C29 2.2(7)
C35 C36 C37 C38 -177.9(4)
C29 C37 C38 C40 115.1(5)
C36 C37 C38 C40 -64.7(6)
C29 C37 C38 C39 -121.6(5)
C36 C37 C38 C39 58.5(6)
